data_7248305
loop_
_publ_author_name
'Marner, Michael'
'Kulhanek, Niclas'
'Eichberg, Johanna'
'Hardes, Kornelia'
'Dal-Molin, Michael'
'Rybniker, Jan'
'Kirchner, Michael'
'Sch\"aberle, Till'
'Goettlich, Richard'

_publ_section_title
;
 Design, synthesis and antimycobacterial activity of
 Imidazo[1,5-a]quinolines and their Zinc-complexes
;
_journal_name_full 'RSC Medicinal Chemistry'
_journal_paper_doi 10.1039/D4MD00086B
_journal_year 2024
_chemical_formula_sum 'C24 H21 Cl2 N3 O S Zn'
_chemical_formula_weight 535.77
_space_group_crystal_system triclinic
_space_group_IT_number 2
_space_group_name_Hall '-P 1'
_space_group_name_H-M_alt 'P -1'
_atom_sites_solution_hydrogens geom
_atom_sites_solution_primary dual
_atom_sites_solution_secondary difmap
_audit_creation_method SHELXL-2018/3
_audit_update_record
;
2023-07-25 deposited with the CCDC.	2024-03-11 downloaded from the CCDC.
;
_cell_angle_alpha 72.831(3)
_cell_angle_beta 71.099(3)
_cell_angle_gamma 79.124(4)
_cell_formula_units_Z 4
_cell_length_a 11.4375(11)
_cell_length_b 12.7938(11)
_cell_length_c 17.4125(14)
_cell_measurement_reflns_used 9428
_cell_measurement_temperature 100(2)
_cell_measurement_theta_max 29.28
_cell_measurement_theta_min 2.21
_cell_volume 2290.9(4)
_computing_cell_refinement 'SAINT V8.40B (Bruker AXS LLC, 2019)'
_computing_data_collection 'APEX4 v2021.10-0 (Bruker-AXS, 2021)'
_computing_data_reduction 'SAINT V8.40B (Bruker AXS LLC, 2019)'
_computing_molecular_graphics 'Bruker SHELXTL'
_computing_publication_material 'Bruker SHELXTL'
_computing_structure_refinement 'SHELXL-2018/3 (Sheldrick, 2018)'
_computing_structure_solution 'SHELXT 2018/2 (Sheldrick, 2018)'
_diffrn_ambient_temperature 100(2)
_diffrn_detector_area_resol_mean 7.3910
_diffrn_measured_fraction_theta_full 0.999
_diffrn_measured_fraction_theta_max 0.999
_diffrn_measurement_device_type 'Bruker CMOS-PHOTONIII-C14'
_diffrn_measurement_method '\f and \w scans'
_diffrn_radiation_type MoK\a
_diffrn_radiation_wavelength 0.71073
_diffrn_reflns_av_R_equivalents 0.1030
_diffrn_reflns_av_unetI/netI 0.0399
_diffrn_reflns_Laue_measured_fraction_full 0.999
_diffrn_reflns_Laue_measured_fraction_max 0.999
_diffrn_reflns_limit_h_max 15
_diffrn_reflns_limit_h_min -15
_diffrn_reflns_limit_k_max 17
_diffrn_reflns_limit_k_min -17
_diffrn_reflns_limit_l_max 23
_diffrn_reflns_limit_l_min -23
_diffrn_reflns_number 212394
_diffrn_reflns_point_group_measured_fraction_full 0.999
_diffrn_reflns_point_group_measured_fraction_max 0.999
_diffrn_reflns_theta_full 25.242
_diffrn_reflns_theta_max 28.284
_diffrn_reflns_theta_min 1.957
_diffrn_source 'I\mS micro-focus sealed tube, multilayer optics'
_exptl_absorpt_coefficient_mu 1.419
_exptl_absorpt_correction_type multi-scan
_exptl_absorpt_process_details SADABS-2016/2
_exptl_crystal_colour yellow
_exptl_crystal_density_diffrn 1.553
_exptl_crystal_density_method 'not measured'
_exptl_crystal_description needle
_exptl_crystal_F_000 1096
_exptl_crystal_size_max 0.587
_exptl_crystal_size_mid 0.086
_exptl_crystal_size_min 0.079
_exptl_transmission_factor_max 0.7428
_exptl_transmission_factor_min 0.6316
_refine_diff_density_max 1.496
_refine_diff_density_min -0.839
_refine_diff_density_rms 0.094
_refine_ls_extinction_method none
_refine_ls_goodness_of_fit_ref 1.035
_refine_ls_hydrogen_treatment constr
_refine_ls_matrix_type full
_refine_ls_number_parameters 581
_refine_ls_number_reflns 11370
_refine_ls_number_restraints 0
_refine_ls_restrained_S_all 1.035
_refine_ls_R_factor_all 0.0472
_refine_ls_R_factor_gt 0.0352
_refine_ls_shift/su_max 0.002
_refine_ls_shift/su_mean 0.000
_refine_ls_structure_factor_coef Fsqd
_refine_ls_weighting_details 'w=1/[\s^2^(Fo^2^)+(0.0333P)^2^+3.2665P] where P=(Fo^2^+2Fc^2^)/3'
_refine_ls_weighting_scheme calc
_refine_ls_wR_factor_gt 0.0851
_refine_ls_wR_factor_ref 0.0926
_reflns_Friedel_coverage 0.000
_reflns_number_gt 9467
_reflns_number_total 11370
_reflns_threshold_expression 'I > 2\s(I)'
_cod_data_source_file d4md00086b2.cif
_cod_data_source_block D8K22072_a
_cod_database_code 7248305
_shelx_shelxl_version_number 2018/3
_shelx_space_group_comment
; 
The symmetry employed for this shelxl refinement is uniquely defined 
by the following loop, which should always be used as a source of 
symmetry information in preference to the above space-group names. 
They are only intended as comments. 
;
_shelx_estimated_absorpt_t_min 0.490
_shelx_estimated_absorpt_t_max 0.896

loop_
_space_group_symop_operation_xyz
'x, y, z'
'-x, -y, -z'

loop_
_atom_site_label
_atom_site_type_symbol
_atom_site_fract_x
_atom_site_fract_y
_atom_site_fract_z
_atom_site_U_iso_or_equiv
_atom_site_adp_type
_atom_site_occupancy
_atom_site_site_symmetry_order
_atom_site_calc_flag
_atom_site_refinement_flags_posn
_atom_site_refinement_flags_adp
_atom_site_refinement_flags_occupancy
_atom_site_disorder_assembly
_atom_site_disorder_group
Zn1 Zn 0.03114(2) 0.73323(2) 0.20734(2) 0.01385(6) Uani 1 1 d . . . . .
Zn2 Zn 0.50518(2) 0.73457(2) 0.71140(2) 0.01337(6) Uani 1 1 d . . . . .
Cl1 Cl -0.16157(5) 0.80219(5) 0.21338(4) 0.02160(12) Uani 1 1 d . . . . .
Cl2 Cl 0.18953(5) 0.82984(4) 0.12633(3) 0.02127(12) Uani 1 1 d . . . . .
Cl3 Cl 0.30663(5) 0.79477(5) 0.73054(4) 0.02090(11) Uani 1 1 d . . . . .
Cl4 Cl 0.65301(5) 0.83167(4) 0.61415(3) 0.01853(11) Uani 1 1 d . . . . .
S5 S 0.52365(5) 0.17435(5) 0.58291(4) 0.02114(12) Uani 1 1 d . . . . .
S6 S 1.01936(6) 0.15948(5) 1.04198(4) 0.02666(14) Uani 1 1 d . . . . .
N1 N 0.05806(16) 0.56953(15) 0.20471(11) 0.0141(3) Uani 1 1 d . . . . .
C1 C 0.04339(19) 0.53023(19) 0.14485(13) 0.0165(4) Uani 1 1 d . . . . .
H1 H 0.020092 0.580558 0.098590 0.020 Uiso 1 1 calc R U . . .
N2 N 0.06805(16) 0.66286(14) 0.31979(11) 0.0126(3) Uani 1 1 d . . . . .
N3 N 0.12489(16) 0.60686(14) 0.43573(11) 0.0122(3) Uani 1 1 d . . . . .
N4 N 0.54002(16) 0.57108(15) 0.70905(11) 0.0133(3) Uani 1 1 d . . . . .
N5 N 0.55713(16) 0.67027(14) 0.81801(11) 0.0130(3) Uani 1 1 d . . . . .
N6 N 0.61981(16) 0.61989(14) 0.93171(11) 0.0115(3) Uani 1 1 d . . . . .
O7 O 0.47336(18) 0.28841(14) 0.54550(13) 0.0305(4) Uani 1 1 d . . . . .
O8 O 0.97645(19) 0.28059(15) 1.02834(13) 0.0346(5) Uani 1 1 d . . . . .
C2 C 0.0612(2) 0.41898(19) 0.14870(14) 0.0174(4) Uani 1 1 d . . . . .
H2 H 0.046725 0.392480 0.107369 0.021 Uiso 1 1 calc R U . . .
C11 C 0.2387(2) 0.48514(19) 0.62242(14) 0.0190(4) Uani 1 1 d . . . . .
H11 H 0.274520 0.416209 0.648718 0.023 Uiso 1 1 calc R U . . .
C12 C 0.2218(2) 0.5741(2) 0.65562(14) 0.0195(4) Uani 1 1 d . . . . .
H12 H 0.249037 0.567429 0.703080 0.023 Uiso 1 1 calc R U . . .
C13 C 0.1645(2) 0.67384(19) 0.61894(14) 0.0185(4) Uani 1 1 d . . . . .
H13 H 0.150279 0.734461 0.642944 0.022 Uiso 1 1 calc R U . . .
C14 C 0.1279(2) 0.68610(18) 0.54826(13) 0.0162(4) Uani 1 1 d . . . . .
H14 H 0.086569 0.753915 0.524992 0.019 Uiso 1 1 calc R U . . .
C15 C 0.15205(19) 0.59865(18) 0.51135(13) 0.0139(4) Uani 1 1 d . . . . .
C16 C 0.08486(18) 0.69633(17) 0.37959(13) 0.0123(4) Uani 1 1 d . . . . .
C17 C 0.0649(2) 0.81330(17) 0.38028(13) 0.0136(4) Uani 1 1 d . . . . .
C18 C 0.1599(2) 0.86739(19) 0.38033(14) 0.0176(4) Uani 1 1 d . . . . .
H18 H 0.238459 0.827813 0.382307 0.021 Uiso 1 1 calc R U . . .
C19 C 0.1405(2) 0.9783(2) 0.37750(15) 0.0225(5) Uani 1 1 d . . . . .
H19 H 0.205159 1.014469 0.378396 0.027 Uiso 1 1 calc R U . . .
C20 C 0.0267(3) 1.0365(2) 0.37336(16) 0.0252(5) Uani 1 1 d . . . . .
H20 H 0.012946 1.112433 0.372307 0.030 Uiso 1 1 calc R U . . .
C21 C -0.0674(2) 0.9843(2) 0.37075(17) 0.0268(5) Uani 1 1 d . . . . .
H21 H -0.144661 1.024903 0.366425 0.032 Uiso 1 1 calc R U . . .
C22 C -0.0487(2) 0.87247(19) 0.37447(15) 0.0200(4) Uani 1 1 d . . . . .
H22 H -0.113154 0.836550 0.373055 0.024 Uiso 1 1 calc R U . . .
C23 C 0.5281(2) 0.52994(18) 0.64958(14) 0.0158(4) Uani 1 1 d . . . . .
H23 H 0.504930 0.579048 0.602843 0.019 Uiso 1 1 calc R U . . .
C24 C 0.5486(2) 0.41831(19) 0.65420(14) 0.0173(4) Uani 1 1 d . . . . .
H24 H 0.538741 0.390631 0.611937 0.021 Uiso 1 1 calc R U . . .
C25 C 0.5839(2) 0.34829(18) 0.72230(14) 0.0183(4) Uani 1 1 d . . . . .
H25 H 0.598547 0.271347 0.727075 0.022 Uiso 1 1 calc R U . . .
C26 C 0.5980(2) 0.38967(18) 0.78353(14) 0.0159(4) Uani 1 1 d . . . . .
H26 H 0.622712 0.341835 0.830119 0.019 Uiso 1 1 calc R U . . .
C27 C 0.57541(19) 0.50252(17) 0.77552(13) 0.0128(4) Uani 1 1 d . . . . .
C28 C 0.58683(19) 0.55819(17) 0.83458(13) 0.0123(4) Uani 1 1 d . . . . .
C29 C 0.62577(18) 0.52427(17) 0.90590(13) 0.0125(4) Uani 1 1 d . . . . .
C30 C 0.66773(19) 0.42068(17) 0.95305(13) 0.0143(4) Uani 1 1 d . . . . .
H30 H 0.671507 0.355498 0.936391 0.017 Uiso 1 1 calc R U . . .
C31 C 0.7021(2) 0.41551(18) 1.02139(14) 0.0164(4) Uani 1 1 d . . . . .
H31 H 0.728296 0.346116 1.053242 0.020 Uiso 1 1 calc R U . . .
C32 C 0.69955(19) 0.51349(18) 1.04683(13) 0.0142(4) Uani 1 1 d . . . . .
C33 C 0.7409(2) 0.50792(19) 1.11568(14) 0.0177(4) Uani 1 1 d . . . . .
H33 H 0.766942 0.438374 1.147426 0.021 Uiso 1 1 calc R U . . .
C34 C 0.7441(2) 0.6018(2) 1.13783(14) 0.0200(5) Uani 1 1 d . . . . .
H34 H 0.770756 0.596881 1.185207 0.024 Uiso 1 1 calc R U . . .
C35 C 0.7082(2) 0.7040(2) 1.09051(14) 0.0201(5) Uani 1 1 d . . . . .
H35 H 0.713249 0.768897 1.104738 0.024 Uiso 1 1 calc R U . . .
C36 C 0.6652(2) 0.71234(19) 1.02301(14) 0.0182(4) Uani 1 1 d . . . . .
H36 H 0.639227 0.782357 0.991784 0.022 Uiso 1 1 calc R U . . .
C37 C 0.66018(19) 0.61725(18) 1.00123(13) 0.0134(4) Uani 1 1 d . . . . .
C38 C 0.57616(19) 0.70691(17) 0.87588(13) 0.0121(4) Uani 1 1 d . . . . .
C39 C 0.6339(2) 0.89788(19) 0.81945(15) 0.0219(5) Uani 1 1 d . . . . .
H39 H 0.704299 0.872823 0.779706 0.026 Uiso 1 1 calc R U . . .
C40 C 0.6132(3) 1.0077(2) 0.82050(17) 0.0287(6) Uani 1 1 d . . . . .
H40 H 0.671485 1.057071 0.783053 0.034 Uiso 1 1 calc R U . . .
C41 C 0.5091(3) 1.0456(2) 0.87531(17) 0.0277(5) Uani 1 1 d . . . . .
H41 H 0.495141 1.121151 0.875300 0.033 Uiso 1 1 calc R U . . .
C42 C 0.4243(2) 0.9738(2) 0.93070(17) 0.0286(6) Uani 1 1 d . . . . .
H42 H 0.351662 1.000351 0.968018 0.034 Uiso 1 1 calc R U . . .
C43 C 0.4458(2) 0.8630(2) 0.93156(15) 0.0226(5) Uani 1 1 d . . . . .
H43 H 0.388033 0.813665 0.969774 0.027 Uiso 1 1 calc R U . . .
C44 C 0.5519(2) 0.82424(17) 0.87644(13) 0.0134(4) Uani 1 1 d . . . . .
C45 C 0.3985(3) 0.0901(2) 0.62039(19) 0.0353(6) Uani 1 1 d . . . . .
H45A H 0.429877 0.013113 0.639465 0.053 Uiso 1 1 calc R U . . .
H45B H 0.362063 0.097625 0.575017 0.053 Uiso 1 1 calc R U . . .
H45C H 0.334954 0.113462 0.667229 0.053 Uiso 1 1 calc R U . . .
C46 C 0.6101(2) 0.1171(2) 0.49727(15) 0.0249(5) Uani 1 1 d . . . . .
H46A H 0.635633 0.039022 0.518471 0.037 Uiso 1 1 calc R U . . .
H46B H 0.683947 0.156021 0.465735 0.037 Uiso 1 1 calc R U . . .
H46C H 0.558401 0.124497 0.460366 0.037 Uiso 1 1 calc R U . . .
C47 C 0.8834(3) 0.0891(2) 1.07708(18) 0.0340(6) Uani 1 1 d . . . . .
H47A H 0.905983 0.009838 1.095234 0.051 Uiso 1 1 calc R U . . .
H47B H 0.846111 0.104144 1.031067 0.051 Uiso 1 1 calc R U . . .
H47C H 0.823515 0.114800 1.124202 0.051 Uiso 1 1 calc R U . . .
C48 C 1.0537(3) 0.1199(2) 1.13964(19) 0.0367(7) Uani 1 1 d . . . . .
H48A H 1.066117 0.039484 1.157811 0.055 Uiso 1 1 calc R U . . .
H48B H 0.984403 0.147677 1.181628 0.055 Uiso 1 1 calc R U . . .
H48C H 1.129447 0.150664 1.133411 0.055 Uiso 1 1 calc R U . . .
C3 C 0.1009(2) 0.34709(19) 0.21484(14) 0.0180(4) Uani 1 1 d . . . . .
H3 H 0.116300 0.270508 0.218154 0.022 Uiso 1 1 calc R U . . .
C4 C 0.11803(19) 0.38678(17) 0.27589(14) 0.0152(4) Uani 1 1 d . . . . .
H4 H 0.146583 0.338127 0.320618 0.018 Uiso 1 1 calc R U . . .
C5 C 0.09274(18) 0.49931(17) 0.27073(13) 0.0127(4) Uani 1 1 d . . . . .
C6 C 0.09914(19) 0.55151(17) 0.33331(13) 0.0128(4) Uani 1 1 d . . . . .
C7 C 0.13521(18) 0.51384(17) 0.40571(13) 0.0126(4) Uani 1 1 d . . . . .
C8 C 0.18016(19) 0.40911(18) 0.44964(14) 0.0158(4) Uani 1 1 d . . . . .
H8 H 0.184850 0.345380 0.430949 0.019 Uiso 1 1 calc R U . . .
C9 C 0.2160(2) 0.40120(18) 0.51793(14) 0.0174(4) Uani 1 1 d . . . . .
H9 H 0.250209 0.332080 0.545192 0.021 Uiso 1 1 calc R U . . .
C10 C 0.20347(19) 0.49511(18) 0.55023(13) 0.0158(4) Uani 1 1 d . . . . .

loop_
_atom_site_aniso_label
_atom_site_aniso_U_11
_atom_site_aniso_U_22
_atom_site_aniso_U_33
_atom_site_aniso_U_23
_atom_site_aniso_U_13
_atom_site_aniso_U_12
Zn1 0.01382(12) 0.01272(12) 0.01417(12) -0.00166(9) -0.00499(9) -0.00034(9)
Zn2 0.01515(12) 0.01186(12) 0.01421(12) -0.00215(9) -0.00718(9) -0.00057(9)
Cl1 0.0176(3) 0.0249(3) 0.0257(3) -0.0104(2) -0.0113(2) 0.0053(2)
Cl2 0.0201(3) 0.0165(3) 0.0212(3) -0.0016(2) 0.0001(2) -0.0037(2)
Cl3 0.0165(2) 0.0239(3) 0.0230(3) -0.0066(2) -0.0088(2) 0.0027(2)
Cl4 0.0206(3) 0.0140(2) 0.0196(2) -0.00133(19) -0.0052(2) -0.00396(19)
S5 0.0208(3) 0.0211(3) 0.0263(3) -0.0094(2) -0.0123(2) 0.0018(2)
S6 0.0264(3) 0.0244(3) 0.0268(3) -0.0059(2) -0.0058(2) -0.0011(2)
N1 0.0104(8) 0.0157(9) 0.0153(8) -0.0029(7) -0.0029(7) -0.0023(7)
C1 0.0119(9) 0.0216(11) 0.0151(10) -0.0045(8) -0.0016(8) -0.0040(8)
N2 0.0117(8) 0.0121(8) 0.0134(8) -0.0021(6) -0.0038(6) -0.0008(6)
N3 0.0102(8) 0.0124(8) 0.0136(8) -0.0019(6) -0.0037(6) -0.0017(6)
N4 0.0129(8) 0.0140(8) 0.0140(8) -0.0038(7) -0.0043(6) -0.0025(7)
N5 0.0133(8) 0.0127(8) 0.0137(8) -0.0023(7) -0.0056(7) -0.0018(6)
N6 0.0104(8) 0.0110(8) 0.0136(8) -0.0025(6) -0.0046(6) -0.0011(6)
O7 0.0357(10) 0.0164(8) 0.0484(12) -0.0125(8) -0.0243(9) 0.0051(7)
O8 0.0339(11) 0.0210(9) 0.0415(11) 0.0023(8) -0.0108(9) -0.0016(8)
C2 0.0139(10) 0.0214(11) 0.0192(10) -0.0085(9) -0.0031(8) -0.0042(8)
C11 0.0155(10) 0.0212(11) 0.0180(10) 0.0011(9) -0.0075(8) -0.0017(8)
C12 0.0167(10) 0.0271(12) 0.0151(10) -0.0015(9) -0.0069(8) -0.0050(9)
C13 0.0184(10) 0.0220(11) 0.0152(10) -0.0039(8) -0.0044(8) -0.0042(9)
C14 0.0153(10) 0.0170(10) 0.0145(10) -0.0013(8) -0.0042(8) -0.0018(8)
C15 0.0093(9) 0.0167(10) 0.0141(9) -0.0004(8) -0.0036(7) -0.0026(7)
C16 0.0085(9) 0.0125(9) 0.0146(9) -0.0028(7) -0.0029(7) 0.0001(7)
C17 0.0164(10) 0.0120(9) 0.0118(9) -0.0021(7) -0.0034(7) -0.0024(8)
C18 0.0160(10) 0.0193(11) 0.0172(10) -0.0033(8) -0.0049(8) -0.0029(8)
C19 0.0290(12) 0.0187(11) 0.0222(11) -0.0048(9) -0.0077(10) -0.0075(9)
C20 0.0348(14) 0.0135(11) 0.0266(12) -0.0059(9) -0.0079(10) -0.0009(9)
C21 0.0272(13) 0.0176(12) 0.0335(14) -0.0071(10) -0.0099(11) 0.0056(10)
C22 0.0177(11) 0.0193(11) 0.0248(11) -0.0066(9) -0.0091(9) 0.0007(9)
C23 0.0139(10) 0.0192(11) 0.0164(10) -0.0055(8) -0.0053(8) -0.0036(8)
C24 0.0168(10) 0.0191(11) 0.0186(10) -0.0073(8) -0.0047(8) -0.0046(8)
C25 0.0187(10) 0.0139(10) 0.0215(11) -0.0053(8) -0.0031(8) -0.0033(8)
C26 0.0171(10) 0.0132(10) 0.0174(10) -0.0026(8) -0.0055(8) -0.0024(8)
C27 0.0101(9) 0.0143(10) 0.0140(9) -0.0038(8) -0.0028(7) -0.0018(7)
C28 0.0116(9) 0.0109(9) 0.0141(9) -0.0025(7) -0.0043(7) -0.0006(7)
C29 0.0096(9) 0.0139(10) 0.0139(9) -0.0040(8) -0.0021(7) -0.0022(7)
C30 0.0125(9) 0.0117(9) 0.0170(10) -0.0015(8) -0.0038(8) -0.0011(7)
C31 0.0149(10) 0.0155(10) 0.0168(10) -0.0008(8) -0.0055(8) -0.0004(8)
C32 0.0100(9) 0.0162(10) 0.0143(9) -0.0025(8) -0.0022(7) -0.0012(7)
C33 0.0141(10) 0.0216(11) 0.0161(10) -0.0003(8) -0.0068(8) -0.0011(8)
C34 0.0158(10) 0.0286(12) 0.0173(10) -0.0052(9) -0.0079(8) -0.0020(9)
C35 0.0203(11) 0.0240(12) 0.0199(11) -0.0086(9) -0.0085(9) -0.0021(9)
C36 0.0204(11) 0.0185(11) 0.0182(10) -0.0050(8) -0.0096(9) 0.0006(8)
C37 0.0096(9) 0.0180(10) 0.0127(9) -0.0036(8) -0.0033(7) -0.0017(7)
C38 0.0120(9) 0.0119(9) 0.0127(9) -0.0016(7) -0.0045(7) -0.0026(7)
C39 0.0205(11) 0.0187(11) 0.0215(11) -0.0051(9) 0.0008(9) -0.0024(9)
C40 0.0296(13) 0.0163(11) 0.0320(14) -0.0045(10) 0.0031(11) -0.0063(10)
C41 0.0332(14) 0.0144(11) 0.0309(13) -0.0068(10) -0.0014(11) -0.0038(10)
C42 0.0271(13) 0.0211(12) 0.0324(14) -0.0114(10) 0.0021(10) -0.0018(10)
C43 0.0200(11) 0.0171(11) 0.0260(12) -0.0048(9) -0.0002(9) -0.0029(9)
C44 0.0161(10) 0.0135(10) 0.0128(9) -0.0033(8) -0.0077(8) -0.0002(8)
C45 0.0266(14) 0.0293(14) 0.0436(16) -0.0148(12) 0.0046(12) -0.0049(11)
C46 0.0261(12) 0.0209(12) 0.0234(12) -0.0035(9) -0.0032(10) -0.0024(9)
C47 0.0376(15) 0.0347(15) 0.0329(14) -0.0027(12) -0.0140(12) -0.0132(12)
C48 0.0453(17) 0.0323(15) 0.0438(17) -0.0148(13) -0.0293(14) 0.0073(13)
C3 0.0148(10) 0.0158(10) 0.0223(11) -0.0065(8) -0.0017(8) -0.0025(8)
C4 0.0130(9) 0.0120(10) 0.0190(10) -0.0022(8) -0.0032(8) -0.0024(7)
C5 0.0078(9) 0.0142(10) 0.0146(9) -0.0021(8) -0.0016(7) -0.0029(7)
C6 0.0100(9) 0.0115(9) 0.0155(10) -0.0024(7) -0.0026(7) -0.0012(7)
C7 0.0099(9) 0.0131(10) 0.0136(9) -0.0029(7) -0.0017(7) -0.0025(7)
C8 0.0120(9) 0.0131(10) 0.0203(10) -0.0009(8) -0.0047(8) -0.0017(8)
C9 0.0136(10) 0.0154(10) 0.0204(11) 0.0009(8) -0.0065(8) -0.0007(8)
C10 0.0106(9) 0.0175(10) 0.0168(10) -0.0001(8) -0.0040(8) -0.0024(8)

loop_
_atom_type_symbol
_atom_type_description
_atom_type_scat_dispersion_real
_atom_type_scat_dispersion_imag
_atom_type_scat_source
C C 0.0033 0.0016 'International Tables Vol C Tables 4.2.6.8 and 6.1.1.4'
H H 0.0000 0.0000 'International Tables Vol C Tables 4.2.6.8 and 6.1.1.4'
Cl Cl 0.1484 0.1585 'International Tables Vol C Tables 4.2.6.8 and 6.1.1.4'
N N 0.0061 0.0033 'International Tables Vol C Tables 4.2.6.8 and 6.1.1.4'
Zn Zn 0.2839 1.4301 'International Tables Vol C Tables 4.2.6.8 and 6.1.1.4'
S S 0.1246 0.1234 'International Tables Vol C Tables 4.2.6.8 and 6.1.1.4'
O O 0.0106 0.0060 'International Tables Vol C Tables 4.2.6.8 and 6.1.1.4'

loop_
_geom_angle_atom_site_label_1
_geom_angle_atom_site_label_2
_geom_angle_atom_site_label_3
_geom_angle
_geom_angle_site_symmetry_1
_geom_angle_site_symmetry_3
_geom_angle_publ_flag
N2 Zn1 N1 80.51(7) . . ?
N2 Zn1 Cl1 116.14(5) . . ?
N1 Zn1 Cl1 111.19(5) . . ?
N2 Zn1 Cl2 106.26(5) . . ?
N1 Zn1 Cl2 114.64(5) . . ?
Cl1 Zn1 Cl2 121.08(2) . . ?
N5 Zn2 N4 80.63(7) . . ?
N5 Zn2 Cl3 114.97(5) . . ?
N4 Zn2 Cl3 112.16(5) . . ?
N5 Zn2 Cl4 109.42(5) . . ?
N4 Zn2 Cl4 110.88(5) . . ?
Cl3 Zn2 Cl4 121.52(2) . . ?
O7 S5 C46 106.30(12) . . ?
O7 S5 C45 106.97(13) . . ?
C46 S5 C45 96.66(13) . . ?
O8 S6 C48 105.32(13) . . ?
O8 S6 C47 106.91(13) . . ?
C48 S6 C47 96.43(15) . . ?
C1 N1 C5 119.93(19) . . ?
C1 N1 Zn1 125.82(15) . . ?
C5 N1 Zn1 114.24(14) . . ?
N1 C1 C2 122.1(2) . . ?
N1 C1 H1 118.9 . . ?
C2 C1 H1 118.9 . . ?
C16 N2 C6 109.22(17) . . ?
C16 N2 Zn1 137.20(15) . . ?
C6 N2 Zn1 112.96(14) . . ?
C16 N3 C7 107.07(17) . . ?
C16 N3 C15 131.26(18) . . ?
C7 N3 C15 121.66(17) . . ?
C23 N4 C27 119.83(19) . . ?
C23 N4 Zn2 125.64(15) . . ?
C27 N4 Zn2 114.52(14) . . ?
C38 N5 C28 109.03(17) . . ?
C38 N5 Zn2 137.46(15) . . ?
C28 N5 Zn2 113.43(13) . . ?
C38 N6 C29 107.26(17) . . ?
C38 N6 C37 130.84(18) . . ?
C29 N6 C37 121.83(17) . . ?
C1 C2 C3 118.0(2) . . ?
C1 C2 H2 121.0 . . ?
C3 C2 H2 121.0 . . ?
C12 C11 C10 120.8(2) . . ?
C12 C11 H11 119.6 . . ?
C10 C11 H11 119.6 . . ?
C11 C12 C13 119.4(2) . . ?
C11 C12 H12 120.3 . . ?
C13 C12 H12 120.3 . . ?
C14 C13 C12 121.1(2) . . ?
C14 C13 H13 119.4 . . ?
C12 C13 H13 119.4 . . ?
C13 C14 C15 119.6(2) . . ?
C13 C14 H14 120.2 . . ?
C15 C14 H14 120.2 . . ?
C14 C15 C10 120.0(2) . . ?
C14 C15 N3 123.06(19) . . ?
C10 C15 N3 116.93(19) . . ?
N2 C16 N3 109.24(18) . . ?
N2 C16 C17 122.14(18) . . ?
N3 C16 C17 128.60(19) . . ?
C22 C17 C18 119.6(2) . . ?
C22 C17 C16 118.82(19) . . ?
C18 C17 C16 121.42(19) . . ?
C19 C18 C17 120.4(2) . . ?
C19 C18 H18 119.8 . . ?
C17 C18 H18 119.8 . . ?
C18 C19 C20 119.9(2) . . ?
C18 C19 H19 120.0 . . ?
C20 C19 H19 120.0 . . ?
C19 C20 C21 120.2(2) . . ?
C19 C20 H20 119.9 . . ?
C21 C20 H20 119.9 . . ?
C20 C21 C22 120.0(2) . . ?
C20 C21 H21 120.0 . . ?
C22 C21 H21 120.0 . . ?
C21 C22 C17 119.9(2) . . ?
C21 C22 H22 120.1 . . ?
C17 C22 H22 120.1 . . ?
N4 C23 C24 122.2(2) . . ?
N4 C23 H23 118.9 . . ?
C24 C23 H23 118.9 . . ?
C25 C24 C23 118.0(2) . . ?
C25 C24 H24 121.0 . . ?
C23 C24 H24 121.0 . . ?
C24 C25 C26 120.5(2) . . ?
C24 C25 H25 119.8 . . ?
C26 C25 H25 119.8 . . ?
C25 C26 C27 118.8(2) . . ?
C25 C26 H26 120.6 . . ?
C27 C26 H26 120.6 . . ?
N4 C27 C26 120.74(19) . . ?
N4 C27 C28 114.16(18) . . ?
C26 C27 C28 125.10(19) . . ?
N5 C28 C29 108.45(18) . . ?
N5 C28 C27 117.22(18) . . ?
C29 C28 C27 134.29(19) . . ?
C28 C29 N6 106.00(18) . . ?
C28 C29 C30 134.6(2) . . ?
N6 C29 C30 119.42(18) . . ?
C31 C30 C29 119.8(2) . . ?
C31 C30 H30 120.1 . . ?
C29 C30 H30 120.1 . . ?
C30 C31 C32 121.1(2) . . ?
C30 C31 H31 119.5 . . ?
C32 C31 H31 119.5 . . ?
C33 C32 C37 118.6(2) . . ?
C33 C32 C31 120.7(2) . . ?
C37 C32 C31 120.68(19) . . ?
C34 C33 C32 120.9(2) . . ?
C34 C33 H33 119.5 . . ?
C32 C33 H33 119.5 . . ?
C33 C34 C35 119.7(2) . . ?
C33 C34 H34 120.1 . . ?
C35 C34 H34 120.1 . . ?
C36 C35 C34 120.8(2) . . ?
C36 C35 H35 119.6 . . ?
C34 C35 H35 119.6 . . ?
C35 C36 C37 119.5(2) . . ?
C35 C36 H36 120.3 . . ?
C37 C36 H36 120.3 . . ?
C36 C37 C32 120.44(19) . . ?
C36 C37 N6 122.45(19) . . ?
C32 C37 N6 117.09(19) . . ?
N5 C38 N6 109.24(18) . . ?
N5 C38 C44 122.53(18) . . ?
N6 C38 C44 128.23(18) . . ?
C40 C39 C44 120.1(2) . . ?
C40 C39 H39 119.9 . . ?
C44 C39 H39 119.9 . . ?
C41 C40 C39 120.4(2) . . ?
C41 C40 H40 119.8 . . ?
C39 C40 H40 119.8 . . ?
C40 C41 C42 120.2(2) . . ?
C40 C41 H41 119.9 . . ?
C42 C41 H41 119.9 . . ?
C41 C42 C43 119.9(2) . . ?
C41 C42 H42 120.1 . . ?
C43 C42 H42 120.1 . . ?
C42 C43 C44 120.0(2) . . ?
C42 C43 H43 120.0 . . ?
C44 C43 H43 120.0 . . ?
C39 C44 C43 119.3(2) . . ?
C39 C44 C38 119.66(19) . . ?
C43 C44 C38 120.98(19) . . ?
S5 C45 H45A 109.5 . . ?
S5 C45 H45B 109.5 . . ?
H45A C45 H45B 109.5 . . ?
S5 C45 H45C 109.5 . . ?
H45A C45 H45C 109.5 . . ?
H45B C45 H45C 109.5 . . ?
S5 C46 H46A 109.5 . . ?
S5 C46 H46B 109.5 . . ?
H46A C46 H46B 109.5 . . ?
S5 C46 H46C 109.5 . . ?
H46A C46 H46C 109.5 . . ?
H46B C46 H46C 109.5 . . ?
S6 C47 H47A 109.5 . . ?
S6 C47 H47B 109.5 . . ?
H47A C47 H47B 109.5 . . ?
S6 C47 H47C 109.5 . . ?
H47A C47 H47C 109.5 . . ?
H47B C47 H47C 109.5 . . ?
S6 C48 H48A 109.5 . . ?
S6 C48 H48B 109.5 . . ?
H48A C48 H48B 109.5 . . ?
S6 C48 H48C 109.5 . . ?
H48A C48 H48C 109.5 . . ?
H48B C48 H48C 109.5 . . ?
C4 C3 C2 120.2(2) . . ?
C4 C3 H3 119.9 . . ?
C2 C3 H3 119.9 . . ?
C3 C4 C5 119.0(2) . . ?
C3 C4 H4 120.5 . . ?
C5 C4 H4 120.5 . . ?
N1 C5 C4 120.5(2) . . ?
N1 C5 C6 114.57(18) . . ?
C4 C5 C6 124.88(19) . . ?
N2 C6 C7 108.55(18) . . ?
N2 C6 C5 117.48(18) . . ?
C7 C6 C5 133.9(2) . . ?
C6 C7 N3 105.89(18) . . ?
C6 C7 C8 134.5(2) . . ?
N3 C7 C8 119.59(19) . . ?
C9 C8 C7 119.5(2) . . ?
C9 C8 H8 120.2 . . ?
C7 C8 H8 120.2 . . ?
C8 C9 C10 121.4(2) . . ?
C8 C9 H9 119.3 . . ?
C10 C9 H9 119.3 . . ?
C11 C10 C15 118.7(2) . . ?
C11 C10 C9 120.7(2) . . ?
C15 C10 C9 120.5(2) . . ?

loop_
_geom_bond_atom_site_label_1
_geom_bond_atom_site_label_2
_geom_bond_distance
_geom_bond_site_symmetry_2
_geom_bond_publ_flag
Zn1 N2 2.0430(17) . ?
Zn1 N1 2.0707(19) . ?
Zn1 Cl1 2.1950(6) . ?
Zn1 Cl2 2.2269(6) . ?
Zn2 N5 2.0260(17) . ?
Zn2 N4 2.0642(18) . ?
Zn2 Cl3 2.2051(6) . ?
Zn2 Cl4 2.2282(6) . ?
S5 O7 1.4998(18) . ?
S5 C46 1.776(3) . ?
S5 C45 1.788(3) . ?
S6 O8 1.506(2) . ?
S6 C48 1.775(3) . ?
S6 C47 1.786(3) . ?
N1 C1 1.350(3) . ?
N1 C5 1.355(3) . ?
C1 C2 1.384(3) . ?
C1 H1 0.9500 . ?
N2 C16 1.315(3) . ?
N2 C6 1.370(3) . ?
N3 C16 1.381(3) . ?
N3 C7 1.406(3) . ?
N3 C15 1.419(3) . ?
N4 C23 1.345(3) . ?
N4 C27 1.358(3) . ?
N5 C38 1.320(3) . ?
N5 C28 1.375(3) . ?
N6 C38 1.378(3) . ?
N6 C29 1.406(3) . ?
N6 C37 1.418(3) . ?
C2 C3 1.391(3) . ?
C2 H2 0.9500 . ?
C11 C12 1.378(3) . ?
C11 C10 1.404(3) . ?
C11 H11 0.9500 . ?
C12 C13 1.393(3) . ?
C12 H12 0.9500 . ?
C13 C14 1.381(3) . ?
C13 H13 0.9500 . ?
C14 C15 1.391(3) . ?
C14 H14 0.9500 . ?
C15 C10 1.412(3) . ?
C16 C17 1.474(3) . ?
C17 C22 1.392(3) . ?
C17 C18 1.395(3) . ?
C18 C19 1.382(3) . ?
C18 H18 0.9500 . ?
C19 C20 1.385(4) . ?
C19 H19 0.9500 . ?
C20 C21 1.389(4) . ?
C20 H20 0.9500 . ?
C21 C22 1.391(3) . ?
C21 H21 0.9500 . ?
C22 H22 0.9500 . ?
C23 C24 1.385(3) . ?
C23 H23 0.9500 . ?
C24 C25 1.385(3) . ?
C24 H24 0.9500 . ?
C25 C26 1.386(3) . ?
C25 H25 0.9500 . ?
C26 C27 1.391(3) . ?
C26 H26 0.9500 . ?
C27 C28 1.462(3) . ?
C28 C29 1.377(3) . ?
C29 C30 1.426(3) . ?
C30 C31 1.349(3) . ?
C30 H30 0.9500 . ?
C31 C32 1.440(3) . ?
C31 H31 0.9500 . ?
C32 C33 1.403(3) . ?
C32 C37 1.407(3) . ?
C33 C34 1.375(3) . ?
C33 H33 0.9500 . ?
C34 C35 1.393(3) . ?
C34 H34 0.9500 . ?
C35 C36 1.384(3) . ?
C35 H35 0.9500 . ?
C36 C37 1.393(3) . ?
C36 H36 0.9500 . ?
C38 C44 1.477(3) . ?
C39 C40 1.384(3) . ?
C39 C44 1.390(3) . ?
C39 H39 0.9500 . ?
C40 C41 1.372(4) . ?
C40 H40 0.9500 . ?
C41 C42 1.386(4) . ?
C41 H41 0.9500 . ?
C42 C43 1.388(3) . ?
C42 H42 0.9500 . ?
C43 C44 1.392(3) . ?
C43 H43 0.9500 . ?
C45 H45A 0.9800 . ?
C45 H45B 0.9800 . ?
C45 H45C 0.9800 . ?
C46 H46A 0.9800 . ?
C46 H46B 0.9800 . ?
C46 H46C 0.9800 . ?
C47 H47A 0.9800 . ?
C47 H47B 0.9800 . ?
C47 H47C 0.9800 . ?
C48 H48A 0.9800 . ?
C48 H48B 0.9800 . ?
C48 H48C 0.9800 . ?
C3 C4 1.385(3) . ?
C3 H3 0.9500 . ?
C4 C5 1.396(3) . ?
C4 H4 0.9500 . ?
C5 C6 1.462(3) . ?
C6 C7 1.377(3) . ?
C7 C8 1.426(3) . ?
C8 C9 1.349(3) . ?
C8 H8 0.9500 . ?
C9 C10 1.436(3) . ?
C9 H9 0.9500 . ?
